data_4305693
loop_
_publ_author_name
'Gang Si'
'Wen-Guang Wang'
'Hong-Yan Wang'
'Chen-Ho Tung'
'Li-Zhu Wu'

_publ_section_title
;
Facile Synthesis and Functionality-Dependent Electrochemistry of Fe-Only
Hydrogenase Mimics
;
_journal_name_full 'Inorganic Chemistry'
_journal_page_first 8101
_journal_page_last 8111
_journal_paper_doi 10.1021/ic800676y
_journal_volume 47
_journal_year 2008
_chemical_formula_sum 'C22 H12 F Fe2 N O6 S2'
_chemical_formula_weight 581.15
_chemical_name_systematic
; 
 ? 
;
_space_group_IT_number 14
_symmetry_cell_setting monoclinic
_symmetry_space_group_name_Hall '-P 2yn'
_symmetry_space_group_name_H-M 'P 1 21/n 1'
_atom_sites_solution_hydrogens geom
_atom_sites_solution_primary direct
_atom_sites_solution_secondary difmap
_audit_creation_method SHELXL-97
_cell_angle_alpha 90.00
_cell_angle_beta 91.196(3)
_cell_angle_gamma 90.00
_cell_formula_units_Z 4
_cell_length_a 7.8472(14)
_cell_length_b 9.2944(17)
_cell_length_c 32.124(6)
_cell_measurement_reflns_used 4491
_cell_measurement_temperature 294(2)
_cell_measurement_theta_max 25.79
_cell_measurement_theta_min 2.28
_cell_volume 2342.5(7)
_computing_cell_refinement 'Bruker SMART'
_computing_data_collection 'Bruker SMART'
_computing_data_reduction 'Bruker SAINT'
_computing_molecular_graphics 'Bruker SHELXTL'
_computing_publication_material 'Bruker SHELXTL'
_computing_structure_refinement 'SHELXL-97 (Sheldrick, 1997)'
_computing_structure_solution 'SHELXS-97 (Sheldrick, 1990)'
_diffrn_ambient_temperature 294(2)
_diffrn_measured_fraction_theta_full 0.992
_diffrn_measured_fraction_theta_max 0.992
_diffrn_measurement_device_type 'CCD area detector'
_diffrn_measurement_method 'phi and omega scans'
_diffrn_radiation_monochromator graphite
_diffrn_radiation_source 'fine-focus sealed tube'
_diffrn_radiation_type MoK\a
_diffrn_radiation_wavelength 0.71073
_diffrn_reflns_av_R_equivalents 0.0354
_diffrn_reflns_av_sigmaI/netI 0.0419
_diffrn_reflns_limit_h_max 7
_diffrn_reflns_limit_h_min -9
_diffrn_reflns_limit_k_max 11
_diffrn_reflns_limit_k_min -10
_diffrn_reflns_limit_l_max 29
_diffrn_reflns_limit_l_min -40
_diffrn_reflns_number 12805
_diffrn_reflns_theta_full 26.41
_diffrn_reflns_theta_max 26.41
_diffrn_reflns_theta_min 1.27
_exptl_absorpt_coefficient_mu 1.464
_exptl_absorpt_correction_T_max 1.000000
_exptl_absorpt_correction_T_min 0.713873
_exptl_absorpt_correction_type multi-scan
_exptl_absorpt_process_details SADABS
_exptl_crystal_density_diffrn 1.648
_exptl_crystal_density_meas ?
_exptl_crystal_density_method 'not measured'
_exptl_crystal_F_000 1168
_exptl_crystal_size_max 0.32
_exptl_crystal_size_mid 0.20
_exptl_crystal_size_min 0.16
_refine_diff_density_max 0.247
_refine_diff_density_min -0.406
_refine_diff_density_rms 0.074
_refine_ls_extinction_method none
_refine_ls_goodness_of_fit_ref 1.094
_refine_ls_hydrogen_treatment constr
_refine_ls_matrix_type full
_refine_ls_number_parameters 307
_refine_ls_number_reflns 4777
_refine_ls_number_restraints 0
_refine_ls_restrained_S_all 1.094
_refine_ls_R_factor_all 0.0624
_refine_ls_R_factor_gt 0.0426
_refine_ls_shift/su_max 0.003
_refine_ls_shift/su_mean 0.000
_refine_ls_structure_factor_coef Fsqd
_refine_ls_weighting_details 'calc w=1/[\s^2^(Fo^2^)+(0.0325P)^2^+1.5702P] where P=(Fo^2^+2Fc^2^)/3'
_refine_ls_weighting_scheme calc
_refine_ls_wR_factor_gt 0.0867
_refine_ls_wR_factor_ref 0.0935
_reflns_number_gt 3644
_reflns_number_total 4777
_reflns_threshold_expression >2sigma(I)
_cod_data_source_file ic800676y_si_003_4.cif
_cod_data_source_block 7
_cod_depositor_comments
;
The following automatic conversions were performed:
'_symmetry_cell_setting' value 'Monoclinic' changed to 'monoclinic'
according to '/home/saulius/struct/CIF-dictionaries/cif_core.dic'
dictionary named 'cif_core.dic' version 2.4.1 from
2010-06-29.

'_exptl_absorpt_correction_type' value 'MULTI-SCAN' changed
to 'multi-scan' according to
'/home/saulius/struct/CIF-dictionaries/cif_core.dic' dictionary named
'cif_core.dic' version 2.4.1 from
2010-06-29.

'_refine_ls_hydrogen_treatment' value 'CONSTR' changed to
'constr' according to '/home/saulius/struct/CIF-dictionaries/cif_core.dic'
dictionary named 'cif_core.dic' version 2.4.1 from 2010-06-29.

Automatic conversion script
Id: cif_fix_enum 1527 2010-12-29 10:47:43Z saulius 

The following automatic conversions were performed:

'_exptl_crystal_density_meas' value 'NONE' was changed to '?' - the
value is perceived as not measured.

Automatic conversion script
Id: cif_fix_values 3008 2015-01-20 13:52:24Z robertas 
;
_cod_database_code 4305693

loop_
_symmetry_equiv_pos_as_xyz
'x, y, z'
'-x+1/2, y+1/2, -z+1/2'
'-x, -y, -z'
'x-1/2, -y-1/2, z-1/2'

loop_
_atom_site_label
_atom_site_type_symbol
_atom_site_fract_x
_atom_site_fract_y
_atom_site_fract_z
_atom_site_U_iso_or_equiv
_atom_site_adp_type
_atom_site_occupancy
_atom_site_symmetry_multiplicity
_atom_site_calc_flag
_atom_site_refinement_flags
_atom_site_disorder_assembly
_atom_site_disorder_group
Fe1 Fe -0.01306(5) 0.22147(4) 0.078634(14) 0.03322(13) Uani 1 1 d . . .
Fe2 Fe -0.30197(5) 0.26523(5) 0.046423(14) 0.03774(13) Uani 1 1 d . . .
S1 S -0.25686(10) 0.23625(8) 0.11567(2) 0.03544(19) Uani 1 1 d . . .
S2 S -0.09588(10) 0.43596(8) 0.05190(3) 0.0381(2) Uani 1 1 d . . .
F1 F 1.1691(3) 0.4657(3) 0.35390(9) 0.0952(9) Uani 1 1 d . . .
O1 O 0.3004(3) 0.2910(3) 0.12665(8) 0.0569(7) Uani 1 1 d . . .
O2 O 0.1611(4) 0.1634(4) 0.00082(10) 0.0908(11) Uani 1 1 d . . .
O3 O -0.0232(4) -0.0861(3) 0.09815(10) 0.0774(9) Uani 1 1 d . . .
O4 O -0.2329(4) 0.2444(3) -0.04309(9) 0.0780(9) Uani 1 1 d . . .
O5 O -0.4647(4) -0.0193(3) 0.04925(10) 0.0850(10) Uani 1 1 d . . .
O6 O -0.6054(4) 0.4492(4) 0.04208(11) 0.0918(11) Uani 1 1 d . . .
N1 N -0.1516(3) 0.5151(3) 0.13567(9) 0.0432(7) Uani 1 1 d . . .
C1 C 0.1749(4) 0.2666(3) 0.10970(11) 0.0411(8) Uani 1 1 d . . .
C2 C 0.0947(5) 0.1869(4) 0.03104(13) 0.0535(9) Uani 1 1 d . . .
C3 C -0.0173(4) 0.0330(4) 0.09073(11) 0.0478(9) Uani 1 1 d . . .
C4 C -0.2602(5) 0.2532(4) -0.00879(13) 0.0511(9) Uani 1 1 d . . .
C5 C -0.4018(5) 0.0905(4) 0.04736(11) 0.0504(9) Uani 1 1 d . . .
C6 C -0.4892(5) 0.3766(4) 0.04386(12) 0.0537(10) Uani 1 1 d . . .
C7 C -0.2873(4) 0.4140(4) 0.14097(11) 0.0448(8) Uani 1 1 d . . .
H7A H -0.3919 0.4563 0.1300 0.054 Uiso 1 1 calc R . .
H7B H -0.3019 0.3986 0.1705 0.054 Uiso 1 1 calc R . .
C8 C -0.1420(5) 0.5682(3) 0.09353(11) 0.0494(9) Uani 1 1 d . . .
H8A H -0.0545 0.6419 0.0930 0.059 Uiso 1 1 calc R . .
H8B H -0.2496 0.6145 0.0865 0.059 Uiso 1 1 calc R . .
C9 C -0.0053(4) 0.5054(3) 0.16150(11) 0.0399(8) Uani 1 1 d . . .
C10 C 0.1251(5) 0.6077(4) 0.15854(13) 0.0536(10) Uani 1 1 d . . .
H10 H 0.1161 0.6808 0.1389 0.064 Uiso 1 1 calc R . .
C11 C 0.2660(5) 0.6006(4) 0.18443(13) 0.0568(10) Uani 1 1 d . . .
H11 H 0.3507 0.6698 0.1818 0.068 Uiso 1 1 calc R . .
C12 C 0.2872(5) 0.4942(4) 0.21439(11) 0.0488(9) Uani 1 1 d . . .
C13 C 0.1562(5) 0.3933(4) 0.21792(11) 0.0491(9) Uani 1 1 d . . .
H13 H 0.1651 0.3216 0.2380 0.059 Uiso 1 1 calc R . .
C14 C 0.0138(4) 0.3988(4) 0.19193(11) 0.0436(8) Uani 1 1 d . . .
H14 H -0.0712 0.3301 0.1947 0.052 Uiso 1 1 calc R . .
C15 C 0.4386(5) 0.4889(4) 0.24072(13) 0.0563(10) Uani 1 1 d . . .
C16 C 0.5666(5) 0.4884(4) 0.26086(12) 0.0566(10) Uani 1 1 d . . .
C17 C 0.7220(4) 0.4854(4) 0.28550(11) 0.0474(9) Uani 1 1 d . . .
C18 C 0.8526(5) 0.5847(4) 0.27861(12) 0.0544(10) Uani 1 1 d . . .
H18 H 0.8383 0.6552 0.2583 0.065 Uiso 1 1 calc R . .
C19 C 1.0023(5) 0.5786(5) 0.30174(13) 0.0607(11) Uani 1 1 d . . .
H19 H 1.0889 0.6449 0.2974 0.073 Uiso 1 1 calc R . .
C20 C 1.0213(5) 0.4733(5) 0.33116(14) 0.0614(11) Uani 1 1 d . . .
C21 C 0.8966(5) 0.3760(4) 0.33911(14) 0.0632(11) Uani 1 1 d . . .
H21 H 0.9122 0.3074 0.3599 0.076 Uiso 1 1 calc R . .
C22 C 0.7476(5) 0.3803(4) 0.31609(13) 0.0588(10) Uani 1 1 d . . .
H22 H 0.6628 0.3127 0.3209 0.071 Uiso 1 1 calc R . .

loop_
_atom_site_aniso_label
_atom_site_aniso_U_11
_atom_site_aniso_U_22
_atom_site_aniso_U_33
_atom_site_aniso_U_23
_atom_site_aniso_U_13
_atom_site_aniso_U_12
Fe1 0.0326(2) 0.0276(2) 0.0396(3) -0.00133(19) 0.00324(19) 0.00105(18)
Fe2 0.0351(3) 0.0377(3) 0.0403(3) 0.0019(2) -0.0010(2) -0.0039(2)
S1 0.0352(4) 0.0317(4) 0.0396(4) 0.0015(3) 0.0056(3) -0.0054(3)
S2 0.0420(5) 0.0311(4) 0.0414(5) 0.0066(3) 0.0042(4) -0.0043(3)
F1 0.0669(16) 0.094(2) 0.123(2) -0.0252(17) -0.0314(16) 0.0132(14)
O1 0.0367(14) 0.0741(18) 0.0596(17) -0.0069(14) -0.0050(12) 0.0010(13)
O2 0.088(2) 0.127(3) 0.058(2) -0.0218(19) 0.0240(17) 0.019(2)
O3 0.099(2) 0.0278(15) 0.106(3) 0.0040(15) 0.0139(18) 0.0066(14)
O4 0.093(2) 0.093(2) 0.0474(18) -0.0093(16) 0.0074(16) -0.0126(17)
O5 0.107(2) 0.064(2) 0.084(2) -0.0009(16) -0.0090(18) -0.0483(18)
O6 0.0593(19) 0.108(3) 0.108(3) 0.049(2) 0.0173(18) 0.0325(18)
N1 0.0494(17) 0.0316(14) 0.0486(18) -0.0079(13) 0.0040(14) 0.0005(12)
C1 0.0404(19) 0.0394(18) 0.044(2) -0.0015(15) 0.0073(16) 0.0049(15)
C2 0.049(2) 0.059(2) 0.053(2) -0.0090(19) 0.0021(19) 0.0066(18)
C3 0.049(2) 0.036(2) 0.059(2) -0.0029(17) 0.0074(17) 0.0040(15)
C4 0.051(2) 0.051(2) 0.051(2) -0.0036(18) 0.0002(18) -0.0071(17)
C5 0.050(2) 0.059(2) 0.042(2) -0.0027(18) -0.0045(17) -0.0128(18)
C6 0.041(2) 0.065(2) 0.056(2) 0.0204(19) 0.0046(18) -0.0035(19)
C7 0.0397(19) 0.046(2) 0.049(2) -0.0107(16) 0.0086(16) 0.0029(15)
C8 0.063(2) 0.0242(17) 0.061(2) -0.0027(16) -0.0074(19) 0.0033(15)
C9 0.0472(19) 0.0255(16) 0.047(2) -0.0110(14) 0.0044(16) 0.0001(14)
C10 0.063(2) 0.0323(19) 0.065(3) 0.0032(17) 0.000(2) -0.0049(16)
C11 0.057(2) 0.036(2) 0.077(3) -0.0050(19) -0.002(2) -0.0139(17)
C12 0.053(2) 0.045(2) 0.048(2) -0.0120(17) -0.0009(17) -0.0011(17)
C13 0.060(2) 0.045(2) 0.042(2) -0.0058(16) 0.0047(18) -0.0014(17)
C14 0.049(2) 0.0391(19) 0.043(2) -0.0056(15) 0.0099(17) -0.0071(15)
C15 0.058(2) 0.050(2) 0.061(3) -0.0140(19) 0.004(2) -0.0024(19)
C16 0.060(2) 0.055(2) 0.054(2) -0.0124(19) 0.001(2) -0.001(2)
C17 0.050(2) 0.049(2) 0.044(2) -0.0145(17) 0.0051(17) -0.0011(17)
C18 0.068(3) 0.050(2) 0.045(2) -0.0085(17) 0.0080(19) -0.0029(19)
C19 0.055(2) 0.064(3) 0.063(3) -0.021(2) 0.013(2) -0.014(2)
C20 0.049(2) 0.061(3) 0.074(3) -0.024(2) -0.004(2) 0.010(2)
C21 0.071(3) 0.052(2) 0.066(3) -0.004(2) -0.003(2) 0.010(2)
C22 0.060(3) 0.049(2) 0.067(3) -0.009(2) 0.008(2) -0.0067(19)

loop_
_atom_type_symbol
_atom_type_description
_atom_type_scat_dispersion_real
_atom_type_scat_dispersion_imag
_atom_type_scat_source
C C 0.0033 0.0016 'International Tables Vol C Tables 4.2.6.8 and 6.1.1.4'
H H 0.0000 0.0000 'International Tables Vol C Tables 4.2.6.8 and 6.1.1.4'
N N 0.0061 0.0033 'International Tables Vol C Tables 4.2.6.8 and 6.1.1.4'
O O 0.0106 0.0060 'International Tables Vol C Tables 4.2.6.8 and 6.1.1.4'
F F 0.0171 0.0103 'International Tables Vol C Tables 4.2.6.8 and 6.1.1.4'
S S 0.1246 0.1234 'International Tables Vol C Tables 4.2.6.8 and 6.1.1.4'
Fe Fe 0.3463 0.8444 'International Tables Vol C Tables 4.2.6.8 and 6.1.1.4'

loop_
_geom_angle_atom_site_label_1
_geom_angle_atom_site_label_2
_geom_angle_atom_site_label_3
_geom_angle
_geom_angle_site_symmetry_1
_geom_angle_site_symmetry_3
_geom_angle_publ_flag
C2 Fe1 C3 91.21(17) . . ?
C2 Fe1 C1 96.78(15) . . ?
C3 Fe1 C1 97.18(15) . . ?
C2 Fe1 S2 88.33(13) . . ?
C3 Fe1 S2 159.46(12) . . ?
C1 Fe1 S2 103.26(10) . . ?
C2 Fe1 S1 150.81(12) . . ?
C3 Fe1 S1 85.76(11) . . ?
C1 Fe1 S1 112.41(11) . . ?
S2 Fe1 S1 84.68(3) . . ?
C2 Fe1 Fe2 96.65(12) . . ?
C3 Fe1 Fe2 103.13(11) . . ?
C1 Fe1 Fe2 155.33(10) . . ?
S2 Fe1 Fe2 56.60(2) . . ?
S1 Fe1 Fe2 56.18(3) . . ?
C6 Fe2 C5 99.46(17) . . ?
C6 Fe2 C4 98.92(17) . . ?
C5 Fe2 C4 92.75(16) . . ?
C6 Fe2 S1 102.98(13) . . ?
C5 Fe2 S1 86.30(12) . . ?
C4 Fe2 S1 157.94(12) . . ?
C6 Fe2 S2 100.45(12) . . ?
C5 Fe2 S2 159.58(12) . . ?
C4 Fe2 S2 88.62(11) . . ?
S1 Fe2 S2 84.86(3) . . ?
C6 Fe2 Fe1 147.56(13) . . ?
C5 Fe2 Fe1 103.68(12) . . ?
C4 Fe2 Fe1 102.32(12) . . ?
S1 Fe2 Fe1 56.82(2) . . ?
S2 Fe2 Fe1 56.25(3) . . ?
C7 S1 Fe2 107.78(12) . . ?
C7 S1 Fe1 113.51(11) . . ?
Fe2 S1 Fe1 67.01(3) . . ?
C8 S2 Fe1 111.64(11) . . ?
C8 S2 Fe2 111.67(12) . . ?
Fe1 S2 Fe2 67.15(3) . . ?
C9 N1 C7 119.2(3) . . ?
C9 N1 C8 121.1(3) . . ?
C7 N1 C8 112.9(3) . . ?
O1 C1 Fe1 174.6(3) . . ?
O2 C2 Fe1 178.9(4) . . ?
O3 C3 Fe1 178.7(4) . . ?
O4 C4 Fe2 179.2(4) . . ?
O5 C5 Fe2 177.9(3) . . ?
O6 C6 Fe2 178.6(4) . . ?
N1 C7 S1 115.4(2) . . ?
N1 C7 H7A 108.4 . . ?
S1 C7 H7A 108.4 . . ?
N1 C7 H7B 108.4 . . ?
S1 C7 H7B 108.4 . . ?
H7A C7 H7B 107.5 . . ?
N1 C8 S2 117.6(2) . . ?
N1 C8 H8A 107.9 . . ?
S2 C8 H8A 107.9 . . ?
N1 C8 H8B 107.9 . . ?
S2 C8 H8B 107.9 . . ?
H8A C8 H8B 107.2 . . ?
C14 C9 C10 117.4(3) . . ?
C14 C9 N1 122.2(3) . . ?
C10 C9 N1 120.4(3) . . ?
C11 C10 C9 120.5(3) . . ?
C11 C10 H10 119.8 . . ?
C9 C10 H10 119.8 . . ?
C10 C11 C12 122.6(3) . . ?
C10 C11 H11 118.7 . . ?
C12 C11 H11 118.7 . . ?
C11 C12 C13 117.2(3) . . ?
C11 C12 C15 121.1(3) . . ?
C13 C12 C15 121.8(3) . . ?
C14 C13 C12 120.9(3) . . ?
C14 C13 H13 119.6 . . ?
C12 C13 H13 119.6 . . ?
C13 C14 C9 121.5(3) . . ?
C13 C14 H14 119.3 . . ?
C9 C14 H14 119.3 . . ?
C16 C15 C12 176.7(5) . . ?
C15 C16 C17 179.0(5) . . ?
C22 C17 C18 118.5(4) . . ?
C22 C17 C16 120.5(3) . . ?
C18 C17 C16 121.0(4) . . ?
C19 C18 C17 120.4(4) . . ?
C19 C18 H18 119.8 . . ?
C17 C18 H18 119.8 . . ?
C20 C19 C18 118.8(4) . . ?
C20 C19 H19 120.6 . . ?
C18 C19 H19 120.6 . . ?
F1 C20 C21 118.3(4) . . ?
F1 C20 C19 119.2(4) . . ?
C21 C20 C19 122.5(4) . . ?
C20 C21 C22 119.2(4) . . ?
C20 C21 H21 120.4 . . ?
C22 C21 H21 120.4 . . ?
C21 C22 C17 120.5(4) . . ?
C21 C22 H22 119.7 . . ?
C17 C22 H22 119.7 . . ?

loop_
_geom_bond_atom_site_label_1
_geom_bond_atom_site_label_2
_geom_bond_distance
_geom_bond_site_symmetry_2
_geom_bond_publ_flag
Fe1 C2 1.792(4) . ?
Fe1 C3 1.795(4) . ?
Fe1 C1 1.813(4) . ?
Fe1 S2 2.2607(9) . ?
Fe1 S1 2.2780(9) . ?
Fe1 Fe2 2.5056(7) . ?
Fe2 C6 1.798(4) . ?
Fe2 C5 1.803(4) . ?
Fe2 C4 1.814(4) . ?
Fe2 S1 2.2612(10) . ?
Fe2 S2 2.2699(9) . ?
S1 C7 1.859(3) . ?
S2 C8 1.857(3) . ?
F1 C20 1.359(4) . ?
O1 C1 1.138(4) . ?
O2 C2 1.133(4) . ?
O3 C3 1.133(4) . ?
O4 C4 1.130(4) . ?
O5 C5 1.136(4) . ?
O6 C6 1.135(4) . ?
N1 C9 1.406(4) . ?
N1 C7 1.433(4) . ?
N1 C8 1.445(4) . ?
C7 H7A 0.9700 . ?
C7 H7B 0.9700 . ?
C8 H8A 0.9700 . ?
C8 H8B 0.9700 . ?
C9 C14 1.398(5) . ?
C9 C10 1.401(5) . ?
C10 C11 1.371(5) . ?
C10 H10 0.9300 . ?
C11 C12 1.387(5) . ?
C11 H11 0.9300 . ?
C12 C13 1.398(5) . ?
C12 C15 1.444(5) . ?
C13 C14 1.382(5) . ?
C13 H13 0.9300 . ?
C14 H14 0.9300 . ?
C15 C16 1.184(5) . ?
C16 C17 1.440(5) . ?
C17 C22 1.397(5) . ?
C17 C18 1.400(5) . ?
C18 C19 1.378(5) . ?
C18 H18 0.9300 . ?
C19 C20 1.366(6) . ?
C19 H19 0.9300 . ?
C20 C21 1.361(6) . ?
C21 C22 1.371(5) . ?
C21 H21 0.9300 . ?
C22 H22 0.9300 . ?

loop_
_geom_torsion_atom_site_label_1
_geom_torsion_atom_site_label_2
_geom_torsion_atom_site_label_3
_geom_torsion_atom_site_label_4
_geom_torsion
_geom_torsion_site_symmetry_1
_geom_torsion_site_symmetry_2
_geom_torsion_site_symmetry_3
_geom_torsion_site_symmetry_4
_geom_torsion_publ_flag
C2 Fe1 Fe2 C6 -133.4(2) . . . . ?
C3 Fe1 Fe2 C6 133.8(2) . . . . ?
C1 Fe1 Fe2 C6 -10.9(3) . . . . ?
S2 Fe1 Fe2 C6 -49.9(2) . . . . ?
S1 Fe1 Fe2 C6 58.1(2) . . . . ?
C2 Fe1 Fe2 C5 92.28(18) . . . . ?
C3 Fe1 Fe2 C5 -0.53(17) . . . . ?
C1 Fe1 Fe2 C5 -145.1(3) . . . . ?
S2 Fe1 Fe2 C5 175.85(12) . . . . ?
S1 Fe1 Fe2 C5 -76.20(12) . . . . ?
C2 Fe1 Fe2 C4 -3.68(17) . . . . ?
C3 Fe1 Fe2 C4 -96.49(16) . . . . ?
C1 Fe1 Fe2 C4 118.9(3) . . . . ?
S2 Fe1 Fe2 C4 79.89(12) . . . . ?
S1 Fe1 Fe2 C4 -172.15(12) . . . . ?
C2 Fe1 Fe2 S1 168.48(13) . . . . ?
C3 Fe1 Fe2 S1 75.67(12) . . . . ?
C1 Fe1 Fe2 S1 -68.9(3) . . . . ?
S2 Fe1 Fe2 S1 -107.95(4) . . . . ?
C2 Fe1 Fe2 S2 -83.57(13) . . . . ?
C3 Fe1 Fe2 S2 -176.38(12) . . . . ?
C1 Fe1 Fe2 S2 39.0(3) . . . . ?
S1 Fe1 Fe2 S2 107.95(4) . . . . ?
C6 Fe2 S1 C7 -43.55(16) . . . . ?
C5 Fe2 S1 C7 -142.41(16) . . . . ?
C4 Fe2 S1 C7 129.4(3) . . . . ?
S2 Fe2 S1 C7 56.02(11) . . . . ?
Fe1 Fe2 S1 C7 108.60(11) . . . . ?
C6 Fe2 S1 Fe1 -152.15(12) . . . . ?
C5 Fe2 S1 Fe1 108.99(12) . . . . ?
C4 Fe2 S1 Fe1 20.8(3) . . . . ?
S2 Fe2 S1 Fe1 -52.58(3) . . . . ?
C2 Fe1 S1 C7 -124.2(3) . . . . ?
C3 Fe1 S1 C7 150.90(18) . . . . ?
C1 Fe1 S1 C7 54.87(17) . . . . ?
S2 Fe1 S1 C7 -47.30(13) . . . . ?
Fe2 Fe1 S1 C7 -100.21(13) . . . . ?
C2 Fe1 S1 Fe2 -24.0(3) . . . . ?
C3 Fe1 S1 Fe2 -108.89(12) . . . . ?
C1 Fe1 S1 Fe2 155.08(11) . . . . ?
S2 Fe1 S1 Fe2 52.90(3) . . . . ?
C2 Fe1 S2 C8 -155.61(17) . . . . ?
C3 Fe1 S2 C8 115.4(4) . . . . ?
C1 Fe1 S2 C8 -59.03(17) . . . . ?
S1 Fe1 S2 C8 52.77(13) . . . . ?
Fe2 Fe1 S2 C8 105.30(13) . . . . ?
C2 Fe1 S2 Fe2 99.09(12) . . . . ?
C3 Fe1 S2 Fe2 10.1(3) . . . . ?
C1 Fe1 S2 Fe2 -164.34(11) . . . . ?
S1 Fe1 S2 Fe2 -52.54(3) . . . . ?
C6 Fe2 S2 C8 50.10(18) . . . . ?
C5 Fe2 S2 C8 -116.9(4) . . . . ?
C4 Fe2 S2 C8 148.92(17) . . . . ?
S1 Fe2 S2 C8 -52.19(12) . . . . ?
Fe1 Fe2 S2 C8 -105.26(12) . . . . ?
C6 Fe2 S2 Fe1 155.35(13) . . . . ?
C5 Fe2 S2 Fe1 -11.6(3) . . . . ?
C4 Fe2 S2 Fe1 -105.82(12) . . . . ?
S1 Fe2 S2 Fe1 53.07(3) . . . . ?
C2 Fe1 C1 O1 -10(3) . . . . ?
C3 Fe1 C1 O1 82(3) . . . . ?
S2 Fe1 C1 O1 -100(3) . . . . ?
S1 Fe1 C1 O1 170(3) . . . . ?
Fe2 Fe1 C1 O1 -133(3) . . . . ?
C3 Fe1 C2 O2 46(22) . . . . ?
C1 Fe1 C2 O2 143(22) . . . . ?
S2 Fe1 C2 O2 -114(22) . . . . ?
S1 Fe1 C2 O2 -38(22) . . . . ?
Fe2 Fe1 C2 O2 -57(22) . . . . ?
C2 Fe1 C3 O3 -104(16) . . . . ?
C1 Fe1 C3 O3 160(100) . . . . ?
S2 Fe1 C3 O3 -15(16) . . . . ?
S1 Fe1 C3 O3 47(16) . . . . ?
Fe2 Fe1 C3 O3 -6(16) . . . . ?
C6 Fe2 C4 O4 -166(28) . . . . ?
C5 Fe2 C4 O4 -66(28) . . . . ?
S1 Fe2 C4 O4 21(28) . . . . ?
S2 Fe2 C4 O4 93(28) . . . . ?
Fe1 Fe2 C4 O4 38(28) . . . . ?
C6 Fe2 C5 O5 -89(10) . . . . ?
C4 Fe2 C5 O5 171(10) . . . . ?
S1 Fe2 C5 O5 13(10) . . . . ?
S2 Fe2 C5 O5 78(10) . . . . ?
Fe1 Fe2 C5 O5 68(10) . . . . ?
C5 Fe2 C6 O6 -169(100) . . . . ?
C4 Fe2 C6 O6 -75(16) . . . . ?
S1 Fe2 C6 O6 103(16) . . . . ?
S2 Fe2 C6 O6 16(16) . . . . ?
Fe1 Fe2 C6 O6 56(16) . . . . ?
C9 N1 C7 S1 -81.4(3) . . . . ?
C8 N1 C7 S1 70.2(3) . . . . ?
Fe2 S1 C7 N1 -74.9(3) . . . . ?
Fe1 S1 C7 N1 -2.8(3) . . . . ?
C9 N1 C8 S2 88.1(3) . . . . ?
C7 N1 C8 S2 -62.9(3) . . . . ?
Fe1 S2 C8 N1 -11.2(3) . . . . ?
Fe2 S2 C8 N1 61.8(3) . . . . ?
C7 N1 C9 C14 1.0(4) . . . . ?
C8 N1 C9 C14 -148.2(3) . . . . ?
C7 N1 C9 C10 -176.5(3) . . . . ?
C8 N1 C9 C10 34.4(4) . . . . ?
C14 C9 C10 C11 0.8(5) . . . . ?
N1 C9 C10 C11 178.3(3) . . . . ?
C9 C10 C11 C12 0.0(6) . . . . ?
C10 C11 C12 C13 -1.0(6) . . . . ?
C10 C11 C12 C15 179.1(4) . . . . ?
C11 C12 C13 C14 1.2(5) . . . . ?
C15 C12 C13 C14 -178.9(3) . . . . ?
C12 C13 C14 C9 -0.5(5) . . . . ?
C10 C9 C14 C13 -0.5(5) . . . . ?
N1 C9 C14 C13 -178.1(3) . . . . ?
C11 C12 C15 C16 -21(7) . . . . ?
C13 C12 C15 C16 159(7) . . . . ?
C12 C15 C16 C17 -136(22) . . . . ?
C15 C16 C17 C22 -23(26) . . . . ?
C15 C16 C17 C18 155(100) . . . . ?
C22 C17 C18 C19 -0.3(5) . . . . ?
C16 C17 C18 C19 -178.5(3) . . . . ?
C17 C18 C19 C20 0.6(5) . . . . ?
C18 C19 C20 F1 179.5(3) . . . . ?
C18 C19 C20 C21 -1.4(6) . . . . ?
F1 C20 C21 C22 -179.0(3) . . . . ?
C19 C20 C21 C22 1.9(6) . . . . ?
C20 C21 C22 C17 -1.5(6) . . . . ?
C18 C17 C22 C21 0.8(5) . . . . ?
C16 C17 C22 C21 179.0(3) . . . . ?
